data_7155621
loop_
_publ_author_name
'Chauhan, Dinesh Pratapsinh'
'Varma, Sreejith Jayasree J.'
'Gudem, Mahesh'
'Panigrahi, Nihar'
'Singh, Khushboo'
'Hazra, Anirban'
'Talukdar, Pinaki'

_publ_section_title
;
 Intramolecular cascade rearrangements of enynamine derived ketenimines:
 Access to acyclic and cyclic amidines
;
_journal_name_full 'Org. Biomol. Chem.'
_journal_paper_doi 10.1039/C7OB00499K
_journal_year 2017
_chemical_formula_sum 'C33 H29 N3 O2 S'
_chemical_formula_weight 531.65
_space_group_crystal_system triclinic
_space_group_IT_number 2
_space_group_name_Hall '-P 1'
_space_group_name_H-M_alt 'P -1'
_symmetry_space_group_name_Hall '-P 1'
_symmetry_space_group_name_H-M 'P -1'
_atom_sites_solution_hydrogens geom
_audit_creation_method SHELXL-2014/6
_audit_update_record
;
2017-01-02 deposited with the CCDC.
2017-05-09 downloaded from the CCDC.
;
_cell_angle_alpha 101.925(6)
_cell_angle_beta 98.258(6)
_cell_angle_gamma 93.270(5)
_cell_formula_units_Z 2
_cell_length_a 8.7353(11)
_cell_length_b 10.2521(13)
_cell_length_c 15.765(2)
_cell_measurement_reflns_used 9961
_cell_measurement_temperature 296(2)
_cell_measurement_theta_max 77.26
_cell_measurement_theta_min 2.90
_cell_volume 1361.6(3)
_computing_structure_refinement 'SHELXL-2014/6 (Sheldrick, 2014)'
_diffrn_ambient_temperature 296(2)
_diffrn_measured_fraction_theta_full 0.995
_diffrn_measured_fraction_theta_max 0.964
_diffrn_measurement_device_type 'Bruker APEX-II CCD'
_diffrn_radiation_type CuK\a
_diffrn_radiation_wavelength 1.54178
_diffrn_reflns_av_R_equivalents 0.0656
_diffrn_reflns_av_unetI/netI 0.0637
_diffrn_reflns_Laue_measured_fraction_full 0.995
_diffrn_reflns_Laue_measured_fraction_max 0.964
_diffrn_reflns_limit_h_max 11
_diffrn_reflns_limit_h_min -10
_diffrn_reflns_limit_k_max 12
_diffrn_reflns_limit_k_min -12
_diffrn_reflns_limit_l_max 19
_diffrn_reflns_limit_l_min -19
_diffrn_reflns_number 16897
_diffrn_reflns_point_group_measured_fraction_full 0.995
_diffrn_reflns_point_group_measured_fraction_max 0.964
_diffrn_reflns_theta_full 67.679
_diffrn_reflns_theta_max 77.283
_diffrn_reflns_theta_min 2.902
_exptl_absorpt_coefficient_mu 1.334
_exptl_crystal_density_diffrn 1.297
_exptl_crystal_description block
_exptl_crystal_F_000 560
_refine_diff_density_max 1.444
_refine_diff_density_min -1.201
_refine_diff_density_rms 0.122
_refine_ls_extinction_method none
_refine_ls_goodness_of_fit_ref 1.782
_refine_ls_hydrogen_treatment constr
_refine_ls_matrix_type full
_refine_ls_number_parameters 353
_refine_ls_number_reflns 5550
_refine_ls_number_restraints 0
_refine_ls_restrained_S_all 1.782
_refine_ls_R_factor_all 0.1123
_refine_ls_R_factor_gt 0.0948
_refine_ls_shift/su_max 0.000
_refine_ls_shift/su_mean 0.000
_refine_ls_structure_factor_coef Fsqd
_refine_ls_weighting_details 'w=1/[\s^2^(Fo^2^)+(0.1000P)^2^] where P=(Fo^2^+2Fc^2^)/3'
_refine_ls_weighting_scheme calc
_refine_ls_wR_factor_gt 0.2521
_refine_ls_wR_factor_ref 0.2636
_reflns_Friedel_coverage 0.000
_reflns_number_gt 4453
_reflns_number_total 5550
_reflns_threshold_expression 'I > 2\s(I)'
_cod_data_source_file c7ob00499k3.cif
_cod_data_source_block 22b
_cod_database_code 7155621
_shelx_space_group_comment
;
The symmetry employed for this shelxl refinement is uniquely defined
by the following loop, which should always be used as a source of
symmetry information in preference to the above space-group names.
They are only intended as comments.
;
_shelxl_version_number 2014/6

loop_
_space_group_symop_operation_xyz
'x, y, z'
'-x, -y, -z'

loop_
_atom_site_label
_atom_site_type_symbol
_atom_site_fract_x
_atom_site_fract_y
_atom_site_fract_z
_atom_site_U_iso_or_equiv
_atom_site_adp_type
_atom_site_occupancy
_atom_site_site_symmetry_order
_atom_site_calc_flag
_atom_site_refinement_flags_posn
_atom_site_refinement_flags_adp
S001 S 0.23013(8) 0.29694(8) 0.08385(5) 0.0224(3) Uani 1 1 d . .
O002 O 0.3206(2) 0.2891(2) 0.01356(16) 0.0275(5) Uani 1 1 d . .
O003 O 0.1292(2) 0.1809(2) 0.08184(17) 0.0290(6) Uani 1 1 d . .
N004 N 0.1229(3) 0.4203(3) 0.09263(18) 0.0221(6) Uani 1 1 d . .
N005 N 0.0867(3) 0.6438(3) 0.11412(18) 0.0206(6) Uani 1 1 d . .
C006 C 0.3622(3) 0.3306(3) 0.1836(2) 0.0215(7) Uani 1 1 d . .
C007 C -0.0681(3) 0.6541(3) 0.2335(2) 0.0195(7) Uani 1 1 d . .
C008 C 0.1781(3) 0.5450(3) 0.0932(2) 0.0196(7) Uani 1 1 d . .
C009 C 0.3323(3) 0.5862(3) 0.0751(2) 0.0208(7) Uani 1 1 d . .
H009 H 0.3849 0.5248 0.0407 0.025 Uiso 1 1 calc R U
C00A C 0.3078(4) 0.3222(3) 0.2608(2) 0.0259(7) Uani 1 1 d . .
H00A H 0.2038 0.2956 0.2597 0.031 Uiso 1 1 calc R U
C00B C -0.1597(3) 0.7514(3) 0.2690(2) 0.0230(7) Uani 1 1 d . .
H00B H -0.2206 0.7952 0.2324 0.028 Uiso 1 1 calc R U
C00C C -0.0698(3) 0.7161(4) 0.4132(2) 0.0259(8) Uani 1 1 d . .
C00D C 0.3295(3) 0.8209(3) 0.2554(2) 0.0209(7) Uani 1 1 d . .
C00E C 0.4242(3) 0.7393(3) 0.2942(2) 0.0226(7) Uani 1 1 d . .
H00E H 0.4736 0.6756 0.2594 0.027 Uiso 1 1 calc R U
C00F C 0.5657(4) 0.3928(3) 0.3420(2) 0.0294(8) Uani 1 1 d . .
C00G C -0.0693(3) 0.6174(4) 0.1351(2) 0.0244(7) Uani 1 1 d . .
H00C H -0.1043 0.5234 0.1132 0.029 Uiso 1 1 calc R U
H00D H -0.1415 0.6692 0.1064 0.029 Uiso 1 1 calc R U
C00H C 0.3972(3) 0.7106(3) 0.1077(2) 0.0216(7) Uani 1 1 d . .
H00H H 0.4984 0.7325 0.1002 0.026 Uiso 1 1 calc R U
C00I C -0.1605(3) 0.7838(3) 0.3600(2) 0.0271(8) Uani 1 1 d . .
H00I H -0.2206 0.8494 0.3841 0.032 Uiso 1 1 calc R U
C00J C 0.5183(4) 0.3707(3) 0.1848(2) 0.0274(8) Uani 1 1 d . .
H00J H 0.5549 0.3773 0.1332 0.033 Uiso 1 1 calc R U
C00K C 0.0243(3) 0.5900(3) 0.2887(2) 0.0256(7) Uani 1 1 d . .
H00K H 0.0871 0.5264 0.2651 0.031 Uiso 1 1 calc R U
C00L C 0.4468(4) 0.7510(4) 0.3850(2) 0.0274(8) Uani 1 1 d . .
H00L H 0.5115 0.6956 0.4102 0.033 Uiso 1 1 calc R U
C00M C 0.4097(4) 0.3537(3) 0.3399(2) 0.0278(7) Uani 1 1 d . .
H00M H 0.3733 0.3486 0.3918 0.033 Uiso 1 1 calc R U
C00N C 0.1387(3) 0.7824(3) 0.1140(2) 0.0237(7) Uani 1 1 d . .
H00F H 0.0747 0.8428 0.1459 0.028 Uiso 1 1 calc R U
H00G H 0.1263 0.7944 0.0540 0.028 Uiso 1 1 calc R U
C00O C 0.6179(4) 0.4004(3) 0.2647(3) 0.0295(8) Uani 1 1 d . .
H00O H 0.7222 0.4260 0.2659 0.035 Uiso 1 1 calc R U
C00P C 0.5349(4) 1.0005(3) 0.1715(2) 0.0275(8) Uani 1 1 d . .
C00Q C 0.0238(3) 0.6198(4) 0.3784(2) 0.0267(7) Uani 1 1 d . .
H00Q H 0.0851 0.5761 0.4149 0.032 Uiso 1 1 calc R U
C00R C 0.3095(3) 0.8168(3) 0.1565(2) 0.0220(7) Uani 1 1 d . .
C00S C 0.2735(4) 0.9247(4) 0.3994(3) 0.0314(8) Uani 1 1 d . .
H00S H 0.2209 0.9857 0.4341 0.038 Uiso 1 1 calc R U
C00T C 0.3735(4) 0.8445(4) 0.4377(2) 0.0301(8) Uani 1 1 d . .
H00T H 0.3909 0.8538 0.4983 0.036 Uiso 1 1 calc R U
C00U C 0.3640(4) 0.9557(3) 0.1410(2) 0.0268(7) Uani 1 1 d . .
H00N H 0.3403 0.9535 0.0786 0.032 Uiso 1 1 calc R U
H00P H 0.3040 1.0222 0.1709 0.032 Uiso 1 1 calc R U
C00V C 0.2530(4) 0.9130(4) 0.3097(2) 0.0271(7) Uani 1 1 d . .
H00V H 0.1868 0.9673 0.2846 0.033 Uiso 1 1 calc R U
C00W C 0.6381(4) 0.9924(4) 0.1119(3) 0.0338(9) Uani 1 1 d . .
H00W H 0.6014 0.9558 0.0529 0.041 Uiso 1 1 calc R U
N00X N -0.0874(4) 0.7601(4) 0.5813(3) 0.0570(11) Uani 1 1 d . .
C00Y C 0.5956(5) 1.0537(4) 0.2606(3) 0.0391(9) Uani 1 1 d . .
H00Y H 0.5316 1.0605 0.3034 0.047 Uiso 1 1 calc R U
C00Z C 0.6757(4) 0.4242(4) 0.4280(3) 0.0393(10) Uani 1 1 d . .
H00R H 0.7743 0.3919 0.4189 0.059 Uiso 1 1 calc R U
H00U H 0.6337 0.3814 0.4694 0.059 Uiso 1 1 calc R U
H00$ H 0.6890 0.5193 0.4505 0.059 Uiso 1 1 calc R U
C010 C 0.7562(5) 1.0968(4) 0.2838(3) 0.0517(13) Uani 1 1 d . .
H010 H 0.7971 1.1316 0.3425 0.062 Uiso 1 1 calc R U
C011 C 0.7931(4) 1.0365(4) 0.1369(3) 0.0445(11) Uani 1 1 d . .
H011 H 0.8578 1.0304 0.0945 0.053 Uiso 1 1 calc R U
C012 C 0.8528(5) 1.0883(4) 0.2217(4) 0.0481(12) Uani 1 1 d . .
H012 H 0.9577 1.1178 0.2379 0.058 Uiso 1 1 calc R U
C013 C -0.0766(4) 0.7412(4) 0.5047(3) 0.0415(10) Uani 1 1 d . .

loop_
_atom_site_aniso_label
_atom_site_aniso_U_11
_atom_site_aniso_U_22
_atom_site_aniso_U_33
_atom_site_aniso_U_23
_atom_site_aniso_U_13
_atom_site_aniso_U_12
S001 0.0129(4) 0.0271(5) 0.0231(4) 0.0023(3) -0.0047(3) -0.0012(3)
O002 0.0213(10) 0.0339(13) 0.0251(12) 0.0041(10) -0.0009(11) 0.0053(9)
O003 0.0142(10) 0.0283(13) 0.0385(15) 0.0046(11) -0.0067(11) -0.0099(9)
N004 0.0088(10) 0.0328(15) 0.0218(14) 0.0030(12) -0.0020(11) -0.0008(10)
N005 0.0125(11) 0.0281(15) 0.0195(13) 0.0033(11) -0.0007(11) 0.0023(10)
C006 0.0122(13) 0.0235(16) 0.0252(17) 0.0043(13) -0.0061(13) -0.0015(11)
C007 0.0057(11) 0.0283(17) 0.0217(17) 0.0033(13) -0.0019(13) -0.0046(11)
C008 0.0125(12) 0.0307(18) 0.0136(14) 0.0054(13) -0.0044(13) 0.0003(11)
C009 0.0160(13) 0.0297(17) 0.0169(15) 0.0052(13) 0.0027(13) 0.0046(12)
C00A 0.0190(14) 0.0269(18) 0.0280(18) 0.0032(14) -0.0034(15) -0.0026(12)
C00B 0.0113(12) 0.0287(18) 0.0277(18) 0.0063(14) -0.0001(14) -0.0007(12)
C00C 0.0135(13) 0.038(2) 0.0218(17) 0.0011(14) 0.0022(14) -0.0086(12)
C00D 0.0132(13) 0.0246(17) 0.0232(17) 0.0032(13) 0.0009(13) -0.0007(11)
C00E 0.0105(12) 0.0277(17) 0.0278(18) 0.0064(14) -0.0012(14) -0.0036(11)
C00F 0.0274(16) 0.0242(18) 0.032(2) 0.0084(15) -0.0115(16) -0.0033(13)
C00G 0.0090(12) 0.0396(19) 0.0211(16) 0.0034(14) -0.0044(13) 0.0018(12)
C00H 0.0129(13) 0.0331(18) 0.0203(16) 0.0097(13) 0.0017(13) 0.0033(12)
C00I 0.0129(13) 0.0332(19) 0.0314(19) 0.0007(15) 0.0029(15) -0.0045(12)
C00J 0.0195(15) 0.0303(19) 0.0319(19) 0.0128(15) -0.0041(15) -0.0033(13)
C00K 0.0128(13) 0.038(2) 0.0256(18) 0.0071(15) -0.0004(14) 0.0039(12)
C00L 0.0161(14) 0.037(2) 0.0277(18) 0.0104(15) -0.0025(15) -0.0041(13)
C00M 0.0260(16) 0.0300(18) 0.0234(17) 0.0032(14) -0.0040(15) -0.0014(13)
C00N 0.0184(14) 0.0306(18) 0.0231(16) 0.0072(14) 0.0028(14) 0.0060(12)
C00O 0.0155(14) 0.0316(19) 0.038(2) 0.0128(16) -0.0106(16) -0.0088(12)
C00P 0.0288(16) 0.0166(16) 0.037(2) 0.0102(14) -0.0024(16) -0.0005(12)
C00Q 0.0141(13) 0.038(2) 0.0274(18) 0.0101(15) -0.0033(14) -0.0023(13)
C00R 0.0164(14) 0.0264(18) 0.0238(17) 0.0069(14) 0.0024(14) 0.0037(12)
C00S 0.0272(16) 0.036(2) 0.0270(18) -0.0019(15) 0.0065(16) -0.0001(14)
C00T 0.0275(16) 0.037(2) 0.0220(17) 0.0054(15) -0.0013(15) -0.0117(14)
C00U 0.0263(16) 0.0280(18) 0.0295(18) 0.0124(15) 0.0057(15) 0.0046(13)
C00V 0.0224(15) 0.0332(19) 0.0249(17) 0.0035(14) 0.0042(15) 0.0062(13)
C00W 0.0301(17) 0.030(2) 0.046(2) 0.0169(17) 0.0091(18) 0.0047(14)
N00X 0.0379(19) 0.081(3) 0.046(2) 0.008(2) 0.004(2) -0.0155(19)
C00Y 0.050(2) 0.025(2) 0.039(2) 0.0033(16) 0.000(2) 0.0018(16)
C00Z 0.0313(18) 0.048(2) 0.033(2) 0.0128(18) -0.0159(18) -0.0100(16)
C010 0.058(3) 0.020(2) 0.061(3) -0.0004(19) -0.029(3) -0.0036(17)
C011 0.0267(17) 0.041(2) 0.069(3) 0.022(2) 0.004(2) -0.0001(16)
C012 0.0286(18) 0.035(2) 0.082(4) 0.018(2) 0.008(2) -0.0029(16)
C013 0.0280(18) 0.058(3) 0.032(2) -0.0014(19) 0.0027(18) -0.0106(17)

loop_
_atom_type_symbol
_atom_type_description
_atom_type_scat_dispersion_real
_atom_type_scat_dispersion_imag
_atom_type_scat_source
C C 0.0181 0.0091 'International Tables Vol C Tables 4.2.6.8 and 6.1.1.4'
H H 0.0000 0.0000 'International Tables Vol C Tables 4.2.6.8 and 6.1.1.4'
N N 0.0311 0.0180 'International Tables Vol C Tables 4.2.6.8 and 6.1.1.4'
O O 0.0492 0.0322 'International Tables Vol C Tables 4.2.6.8 and 6.1.1.4'
S S 0.3331 0.5567 'International Tables Vol C Tables 4.2.6.8 and 6.1.1.4'

loop_
_geom_angle_atom_site_label_1
_geom_angle_atom_site_label_2
_geom_angle_atom_site_label_3
_geom_angle
O003 S001 O002 116.62(15)
O003 S001 N004 105.77(14)
O002 S001 N004 113.58(14)
O003 S001 C006 108.13(15)
O002 S001 C006 107.31(14)
N004 S001 C006 104.70(14)
C008 N004 S001 122.3(2)
C008 N005 C00N 120.4(3)
C008 N005 C00G 121.8(3)
C00N N005 C00G 117.8(3)
C00A C006 C00J 120.5(3)
C00A C006 S001 119.2(2)
C00J C006 S001 120.2(3)
C00K C007 C00B 119.7(3)
C00K C007 C00G 120.1(3)
C00B C007 C00G 120.3(3)
N004 C008 N005 117.6(3)
N004 C008 C009 126.4(3)
N005 C008 C009 116.0(3)
C00H C009 C008 120.6(3)
C00H C009 H009 119.7
C008 C009 H009 119.7
C006 C00A C00M 119.5(3)
C006 C00A H00A 120.2
C00M C00A H00A 120.2
C007 C00B C00I 120.3(3)
C007 C00B H00B 119.9
C00I C00B H00B 119.9
C00I C00C C00Q 121.4(3)
C00I C00C C013 119.6(3)
C00Q C00C C013 118.9(3)
C00E C00D C00V 118.0(3)
C00E C00D C00R 122.3(3)
C00V C00D C00R 119.7(3)
C00D C00E C00L 120.8(3)
C00D C00E H00E 119.6
C00L C00E H00E 119.6
C00O C00F C00M 119.1(3)
C00O C00F C00Z 120.8(3)
C00M C00F C00Z 120.0(3)
N005 C00G C007 110.8(2)
N005 C00G H00C 109.5
C007 C00G H00C 109.5
N005 C00G H00D 109.5
C007 C00G H00D 109.5
H00C C00G H00D 108.1
C009 C00H C00R 121.3(3)
C009 C00H H00H 119.4
C00R C00H H00H 119.4
C00C C00I C00B 118.7(3)
C00C C00I H00I 120.6
C00B C00I H00I 120.6
C00O C00J C006 118.7(3)
C00O C00J H00J 120.6
C006 C00J H00J 120.6
C00Q C00K C007 120.8(3)
C00Q C00K H00K 119.6
C007 C00K H00K 119.6
C00T C00L C00E 120.3(3)
C00T C00L H00L 119.8
C00E C00L H00L 119.8
C00A C00M C00F 120.6(3)
C00A C00M H00M 119.7
C00F C00M H00M 119.7
N005 C00N C00R 111.0(3)
N005 C00N H00F 109.4
C00R C00N H00F 109.4
N005 C00N H00G 109.4
C00R C00N H00G 109.4
H00F C00N H00G 108.0
C00F C00O C00J 121.5(3)
C00F C00O H00O 119.2
C00J C00O H00O 119.2
C00W C00P C00Y 117.2(3)
C00W C00P C00U 120.8(3)
C00Y C00P C00U 122.0(3)
C00K C00Q C00C 119.1(3)
C00K C00Q H00Q 120.4
C00C C00Q H00Q 120.4
C00H C00R C00N 105.5(3)
C00H C00R C00D 112.8(3)
C00N C00R C00D 111.0(2)
C00H C00R C00U 109.4(3)
C00N C00R C00U 108.2(3)
C00D C00R C00U 109.9(3)
C00V C00S C00T 119.5(3)
C00V C00S H00S 120.2
C00T C00S H00S 120.2
C00L C00T C00S 119.6(3)
C00L C00T H00T 120.2
C00S C00T H00T 120.2
C00P C00U C00R 115.5(3)
C00P C00U H00N 108.4
C00R C00U H00N 108.4
C00P C00U H00P 108.4
C00R C00U H00P 108.4
H00N C00U H00P 107.5
C00S C00V C00D 121.6(3)
C00S C00V H00V 119.2
C00D C00V H00V 119.2
C011 C00W C00P 122.3(4)
C011 C00W H00W 118.9
C00P C00W H00W 118.9
C00P C00Y C010 118.7(4)
C00P C00Y H00Y 120.7
C010 C00Y H00Y 120.7
C00F C00Z H00R 109.5
C00F C00Z H00U 109.5
H00R C00Z H00U 109.5
C00F C00Z H00$ 109.5
H00R C00Z H00$ 109.5
H00U C00Z H00$ 109.5
C012 C010 C00Y 121.7(4)
C012 C010 H010 119.2
C00Y C010 H010 119.2
C012 C011 C00W 121.3(4)
C012 C011 H011 119.4
C00W C011 H011 119.4
C011 C012 C010 118.9(4)
C011 C012 H012 120.6
C010 C012 H012 120.6
N00X C013 C00C 177.7(4)

loop_
_geom_bond_atom_site_label_1
_geom_bond_atom_site_label_2
_geom_bond_distance
S001 O003 1.432(2)
S001 O002 1.442(3)
S001 N004 1.611(3)
S001 C006 1.770(3)
N004 C008 1.338(4)
N005 C008 1.342(4)
N005 C00N 1.467(4)
N005 C00G 1.471(4)
C006 C00A 1.384(5)
C006 C00J 1.398(4)
C007 C00K 1.391(4)
C007 C00B 1.392(4)
C007 C00G 1.517(4)
C008 C009 1.473(4)
C009 C00H 1.332(5)
C009 H009 0.9300
C00A C00M 1.391(5)
C00A H00A 0.9300
C00B C00I 1.405(5)
C00B H00B 0.9300
C00C C00I 1.387(5)
C00C C00Q 1.393(5)
C00C C013 1.424(5)
C00D C00E 1.380(4)
C00D C00V 1.405(4)
C00D C00R 1.536(4)
C00E C00L 1.396(5)
C00E H00E 0.9300
C00F C00O 1.376(5)
C00F C00M 1.392(5)
C00F C00Z 1.509(5)
C00G H00C 0.9700
C00G H00D 0.9700
C00H C00R 1.511(4)
C00H H00H 0.9300
C00I H00I 0.9300
C00J C00O 1.389(5)
C00J H00J 0.9300
C00K C00Q 1.383(5)
C00K H00K 0.9300
C00L C00T 1.383(5)
C00L H00L 0.9300
C00M H00M 0.9300
C00N C00R 1.535(4)
C00N H00F 0.9700
C00N H00G 0.9700
C00O H00O 0.9300
C00P C00W 1.387(5)
C00P C00Y 1.410(5)
C00P C00U 1.515(4)
C00Q H00Q 0.9300
C00R C00U 1.554(4)
C00S C00V 1.378(5)
C00S C00T 1.393(5)
C00S H00S 0.9300
C00T H00T 0.9300
C00U H00N 0.9700
C00U H00P 0.9700
C00V H00V 0.9300
C00W C011 1.377(5)
C00W H00W 0.9300
N00X C013 1.201(5)
C00Y C010 1.418(6)
C00Y H00Y 0.9300
C00Z H00R 0.9600
C00Z H00U 0.9600
C00Z H00$ 0.9600
C010 C012 1.375(6)
C010 H010 0.9300
C011 C012 1.347(7)
C011 H011 0.9300
C012 H012 0.9300
